data_7035656
loop_
_publ_author_name
'Visinescu, Diana'
'Alexandru, Maria-Gabriela'
'Madalan, Augustin M.'
'Pichon, C\'eline'
'Duhayon, Carine'
'Sutter, Jean-Pascal'
'Andruh, Marius'

_publ_section_title
;
 Magneto-structural variety of new 3d-4f-4(5)d heterotrimetallic
 complexes.
;
_journal_issue 38
_journal_name_full 'Dalton transactions (Cambridge, England : 2003)'
_journal_page_first 16713
_journal_page_last 16727
_journal_paper_doi 10.1039/c5dt01738f
_journal_volume 44
_journal_year 2015
_chemical_absolute_configuration ad
_chemical_formula_sum 'C29 H35 Cu N11 O10 Tb W'
_chemical_formula_weight 1103.99
_chemical_name_systematic
;
 ?
;
_chemical_properties_physical Photo-sensitive
_space_group_crystal_system monoclinic
_space_group_IT_number 4
_space_group_name_Hall 'P 2yb'
_space_group_name_H-M_alt 'P 1 21 1'
_symmetry_space_group_name_Hall 'P 2yb'
_symmetry_space_group_name_H-M 'P 1 21 1'
_atom_sites_solution_hydrogens geom
_audit_creation_method SHELXL-2014
_audit_update_record
;
2015-06-15 deposited with the CCDC.
2015-07-06 downloaded from the CCDC.
;
_cell_angle_alpha 90
_cell_angle_beta 96.69(3)
_cell_angle_gamma 90
_cell_formula_units_Z 2
_cell_length_a 9.1488(18)
_cell_length_b 20.356(4)
_cell_length_c 10.386(2)
_cell_measurement_reflns_used 12871
_cell_measurement_temperature 293(2)
_cell_measurement_theta_max 28.44
_cell_measurement_theta_min 2.81
_cell_volume 1921.0(7)
_computing_cell_refinement X-Area
_computing_data_collection X-Area
_computing_data_reduction X-Area
_computing_molecular_graphics 'Diamond 3.2 (Branderburg, 2014)'
_computing_publication_material 'WinGX (Farrugia, 2013)'
_computing_structure_refinement 'SHELXL-2014 (Sheldrick, 2014)'
_computing_structure_solution 'SHELXS-2014 (Sheldrick, 2014)'
_diffrn_ambient_temperature 293(2)
_diffrn_measured_fraction_theta_full 0.983
_diffrn_measured_fraction_theta_max 0.984
_diffrn_measurement_device_type 'STOE IPDS II'
_diffrn_measurement_method 'omega scans'
_diffrn_radiation_type MoK\a
_diffrn_radiation_wavelength 0.71073
_diffrn_reflns_av_R_equivalents 0.0819
_diffrn_reflns_av_unetI/netI 0.1067
_diffrn_reflns_laue_measured_fraction_full 0.983
_diffrn_reflns_laue_measured_fraction_max 0.984
_diffrn_reflns_limit_h_max 11
_diffrn_reflns_limit_h_min -10
_diffrn_reflns_limit_k_max 26
_diffrn_reflns_limit_k_min -26
_diffrn_reflns_limit_l_max 11
_diffrn_reflns_limit_l_min -13
_diffrn_reflns_number 16713
_diffrn_reflns_point_group_measured_fraction_full 0.949
_diffrn_reflns_point_group_measured_fraction_max 0.948
_diffrn_reflns_theta_full 25.242
_diffrn_reflns_theta_max 26.994
_diffrn_reflns_theta_min 2.809
_diffrn_source 'fine-focus sealed tube'
_exptl_absorpt_coefficient_mu 5.422
_exptl_absorpt_correction_T_max 1.0175
_exptl_absorpt_correction_T_min 0.7610
_exptl_absorpt_correction_type multi-scan
_exptl_absorpt_process_details
;
[c.f. r.h. blessing, acta cryst. (1995), a51, 33-38]
;
_exptl_crystal_colour brown
_exptl_crystal_density_diffrn 1.909
_exptl_crystal_description prism
_exptl_crystal_F_000 1068
_exptl_crystal_preparation 'Magnetic properties'
_exptl_crystal_size_max 0.1
_exptl_crystal_size_mid 0.05
_exptl_crystal_size_min 0.05
_refine_diff_density_max 1.030
_refine_diff_density_min -0.922
_refine_diff_density_rms 0.136
_refine_ls_abs_structure_details
;
 Flack x determined using 2216 quotients [(I+)-(I-)]/[(I+)+(I-)]
 (Parsons, Flack and Wagner, Acta Cryst. B69 (2013) 249-259).
;
_refine_ls_abs_structure_Flack -0.014(12)
_refine_ls_extinction_method none
_refine_ls_goodness_of_fit_ref 0.889
_refine_ls_hydrogen_treatment constr
_refine_ls_matrix_type full
_refine_ls_number_parameters 479
_refine_ls_number_reflns 7952
_refine_ls_number_restraints 1
_refine_ls_restrained_S_all 0.889
_refine_ls_R_factor_all 0.0670
_refine_ls_R_factor_gt 0.0444
_refine_ls_shift/su_max 0.003
_refine_ls_shift/su_mean 0.000
_refine_ls_structure_factor_coef Fsqd
_refine_ls_weighting_details 'w=1/[\s^2^(Fo^2^)+(0.0219P)^2^] where P=(Fo^2^+2Fc^2^)/3'
_refine_ls_weighting_scheme calc
_refine_ls_wR_factor_gt 0.0754
_refine_ls_wR_factor_ref 0.0806
_reflns_Friedel_coverage 0.874
_reflns_friedel_fraction_full 0.913
_reflns_friedel_fraction_max 0.910
_reflns_number_gt 5939
_reflns_number_total 7952
_reflns_threshold_expression 'I > 2\s(I)'
_cod_data_source_file c5dt01738f2.cif
_cod_data_source_block Compound_13
_cod_depositor_comments 'Adding full bibliography for 7035647--7035658.cif.'
_cod_database_code 7035656
_shelx_space_group_comment
;
The symmetry employed for this shelxl refinement is uniquely defined
by the following loop, which should always be used as a source of
symmetry information in preference to the above space-group names.
They are only intended as comments.
;
_shelxl_version_number 2014-3

loop_
_space_group_symop_operation_xyz
'x, y, z'
'-x, y+1/2, -z'

loop_
_atom_site_label
_atom_site_type_symbol
_atom_site_fract_x
_atom_site_fract_y
_atom_site_fract_z
_atom_site_U_iso_or_equiv
_atom_site_adp_type
_atom_site_occupancy
_atom_site_site_symmetry_order
_atom_site_calc_flag
_atom_site_refinement_flags_posn
_atom_site_refinement_flags_adp
C1 C 0.687(2) 0.3535(10) 0.821(2) 0.069(6) Uani 1 1 d . .
H1A H 0.6497 0.3843 0.7551 0.103 Uiso 1 1 calc R U
H1B H 0.7283 0.3769 0.8968 0.103 Uiso 1 1 calc R U
H1C H 0.7625 0.3271 0.7890 0.103 Uiso 1 1 calc R U
C2 C 0.6108(19) 0.2648(9) 0.9474(15) 0.042(4) Uani 1 1 d . .
C3 C 0.7378(19) 0.2621(11) 1.0279(18) 0.060(5) Uani 1 1 d . .
H3 H 0.8110 0.2933 1.0228 0.072 Uiso 1 1 calc R U
C4 C 0.757(3) 0.2100(13) 1.122(2) 0.084(8) Uani 1 1 d . .
H4 H 0.8456 0.2068 1.1758 0.100 Uiso 1 1 calc R U
C5 C 0.655(3) 0.1677(13) 1.133(2) 0.076(7) Uani 1 1 d . .
H5 H 0.6712 0.1353 1.1964 0.092 Uiso 1 1 calc R U
C6 C 0.523(2) 0.1689(10) 1.0545(16) 0.051(5) Uani 1 1 d . .
C7 C 0.5008(18) 0.2178(8) 0.9599(13) 0.037(4) Uani 1 1 d . .
C8 C 0.414(3) 0.1209(9) 1.0784(18) 0.061(6) Uani 1 1 d . .
H8 H 0.4401 0.0906 1.1440 0.073 Uiso 1 1 calc R U
C9 C 0.166(4) 0.0711(18) 1.050(3) 0.148(17) Uani 1 1 d . .
H9 H 0.1756 0.0401 0.9792 0.178 Uiso 1 1 calc R U
C10 C 0.023(3) 0.0873(16) 1.011(4) 0.117(11) Uani 1 1 d . .
H10A H -0.0199 0.1074 1.0830 0.141 Uiso 1 1 calc R U
H10B H -0.0327 0.0479 0.9857 0.141 Uiso 1 1 calc R U
C11 C -0.106(3) 0.1438(10) 0.828(2) 0.075(7) Uani 1 1 d . .
H11 H -0.1885 0.1205 0.8464 0.090 Uiso 1 1 calc R U
C12 C -0.125(2) 0.1881(9) 0.719(2) 0.059(5) Uani 1 1 d . .
C13 C -0.256(2) 0.1884(14) 0.629(3) 0.088(8) Uani 1 1 d . .
H13 H -0.3345 0.1631 0.6497 0.106 Uiso 1 1 calc R U
C14 C -0.274(2) 0.2206(15) 0.522(2) 0.089(9) Uani 1 1 d . .
H14 H -0.3599 0.2156 0.4657 0.107 Uiso 1 1 calc R U
C15 C -0.165(2) 0.2623(11) 0.490(2) 0.065(6) Uani 1 1 d . .
H15 H -0.1797 0.2870 0.4141 0.078 Uiso 1 1 calc R U
C16 C -0.0321(18) 0.2676(9) 0.5724(18) 0.046(4) Uani 1 1 d . .
C17 C -0.0104(17) 0.2309(9) 0.6882(17) 0.047(4) Uani 1 1 d . .
C18 C 0.087(2) 0.3315(12) 0.4243(16) 0.068(6) Uani 1 1 d . .
H18A H 0.1761 0.3563 0.4211 0.102 Uiso 1 1 calc R U
H18B H 0.0831 0.2966 0.3617 0.102 Uiso 1 1 calc R U
H18C H 0.0037 0.3598 0.4049 0.102 Uiso 1 1 calc R U
C19 C 0.4616(18) 0.4036(8) 0.5027(16) 0.038(4) Uani 1 1 d . .
C20 C 0.7440(18) 0.4391(8) 0.4937(14) 0.040(4) Uani 1 1 d . .
C21 C 0.737(2) 0.4268(8) 0.2494(15) 0.045(4) Uani 1 1 d . .
C22 C 0.327(2) 0.4855(10) 0.3289(16) 0.050(5) Uani 1 1 d . .
C23 C 0.536(2) 0.5283(9) 0.5107(17) 0.044(4) Uani 1 1 d . .
C24 C 0.483(2) 0.3683(10) 0.2748(15) 0.051(5) Uani 1 1 d . .
C25 C 0.6636(19) 0.5512(9) 0.3106(15) 0.042(4) Uani 1 1 d . .
C26 C 0.4928(19) 0.4795(8) 0.1514(16) 0.050(4) Uani 1 1 d . .
C27 C 0.101(3) 0.5537(11) 0.615(2) 0.075(7) Uani 1 1 d . .
C28 C -0.007(3) 0.5855(12) 0.523(3) 0.095(9) Uani 1 1 d . .
H28A H 0.0415 0.6056 0.4561 0.143 Uiso 1 1 calc R U
H28B H -0.0575 0.6185 0.5669 0.143 Uiso 1 1 calc R U
H28C H -0.0761 0.5534 0.4857 0.143 Uiso 1 1 calc R U
Cu1 Cu 0.2017(3) 0.17346(12) 0.8817(2) 0.0488(6) Uani 1 1 d . .
Tb1 Tb 0.29786(7) 0.31832(4) 0.75473(6) 0.03146(17) Uani 1 1 d . .
N1 N 0.283(2) 0.1161(8) 1.0175(16) 0.075(5) Uani 1 1 d . .
N2 N 0.0146(19) 0.1336(8) 0.9012(16) 0.060(4) Uani 1 1 d . .
N3 N 0.4077(16) 0.3728(8) 0.5750(13) 0.046(4) Uani 1 1 d . .
N4 N 0.8431(15) 0.4261(8) 0.5720(15) 0.053(4) Uani 1 1 d . .
N5 N 0.8284(19) 0.4102(9) 0.1933(17) 0.071(5) Uani 1 1 d . .
N6 N 0.205(2) 0.4995(12) 0.3040(19) 0.093(8) Uani 1 1 d . .
N7 N 0.5296(18) 0.5663(8) 0.5908(15) 0.059(4) Uani 1 1 d . .
N8 N 0.4424(16) 0.3177(9) 0.2315(12) 0.058(4) Uani 1 1 d . .
N9 N 0.715(2) 0.6000(9) 0.2889(14) 0.063(4) Uani 1 1 d . .
N10 N 0.456(2) 0.4872(9) 0.0435(14) 0.076(6) Uani 1 1 d . .
N11 N 0.178(3) 0.5282(11) 0.685(3) 0.119(9) Uani 1 1 d . .
O1 O 0.5713(10) 0.3123(6) 0.8524(9) 0.043(2) Uani 1 1 d . .
O2 O 0.3764(12) 0.2258(6) 0.8771(10) 0.042(3) Uani 1 1 d . .
O1W O 0.2628(12) 0.3345(6) 0.9789(10) 0.052(3) Uani 1 1 d . .
O3 O 0.1186(12) 0.2390(6) 0.7670(12) 0.044(3) Uani 1 1 d . .
O2W O 0.0821(14) 0.3886(7) 0.7600(13) 0.061(4) Uani 1 1 d . .
O4 O 0.0860(11) 0.3044(6) 0.5506(10) 0.048(3) Uani 1 1 d . .
O3W O 0.3796(14) 0.4302(6) 0.8100(11) 0.052(3) Uani 1 1 d . .
O4W O 0.3739(13) 0.2340(6) 0.6148(11) 0.044(3) Uani 1 1 d . .
O5W O 0.3358(17) 0.1975(8) 0.3574(13) 0.076(4) Uani 1 1 d . .
O6W O 0.0821(16) 0.4246(8) 1.0664(15) 0.089(5) Uani 1 1 d . .
W1 W 0.55699(6) 0.46040(3) 0.35455(5) 0.03061(14) Uani 1 1 d . .
C9A C 0.195(3) 0.0248(17) 1.151(3) 0.137(13) Uani 1 1 d . .
H9A1 H 0.2994 0.0179 1.1683 0.205 Uiso 1 1 calc R U
H9A2 H 0.1580 0.0409 1.2276 0.205 Uiso 1 1 calc R U
H9A3 H 0.1477 -0.0160 1.1253 0.205 Uiso 1 1 calc R U

loop_
_atom_site_aniso_label
_atom_site_aniso_U_11
_atom_site_aniso_U_22
_atom_site_aniso_U_33
_atom_site_aniso_U_23
_atom_site_aniso_U_13
_atom_site_aniso_U_12
C1 0.048(12) 0.070(15) 0.086(15) 0.018(11) -0.002(10) -0.019(10)
C2 0.045(10) 0.049(11) 0.030(8) 0.000(7) -0.004(7) 0.018(8)
C3 0.037(10) 0.079(15) 0.058(12) -0.009(11) -0.016(8) 0.007(9)
C4 0.078(18) 0.09(2) 0.074(16) 0.005(14) -0.039(13) 0.027(15)
C5 0.080(17) 0.068(16) 0.074(15) 0.007(12) -0.017(12) 0.020(13)
C6 0.067(13) 0.050(11) 0.036(9) -0.007(8) 0.007(8) 0.022(10)
C7 0.056(10) 0.036(9) 0.019(7) -0.005(7) 0.003(7) 0.015(7)
C8 0.116(19) 0.030(9) 0.034(10) 0.014(8) 0.004(11) -0.006(11)
C9 0.18(3) 0.16(3) 0.10(2) 0.11(2) -0.03(2) -0.10(3)
C10 0.08(2) 0.12(3) 0.15(3) 0.04(2) 0.030(19) -0.005(18)
C11 0.074(16) 0.051(13) 0.106(19) -0.027(13) 0.037(14) -0.021(11)
C12 0.063(13) 0.047(11) 0.073(13) -0.004(10) 0.033(10) -0.018(9)
C13 0.029(11) 0.13(2) 0.11(2) -0.021(18) 0.011(12) -0.030(12)
C14 0.048(13) 0.15(3) 0.063(15) 0.008(16) -0.020(11) -0.026(14)
C15 0.043(11) 0.081(16) 0.067(13) -0.012(11) -0.011(9) -0.006(10)
C16 0.029(9) 0.051(11) 0.057(11) -0.011(9) 0.001(7) -0.006(7)
C17 0.034(9) 0.048(10) 0.060(11) -0.022(9) 0.015(8) -0.008(7)
C18 0.060(12) 0.095(19) 0.046(10) 0.013(11) -0.005(8) -0.010(11)
C19 0.037(9) 0.033(9) 0.042(9) 0.009(8) 0.000(7) -0.006(7)
C20 0.043(9) 0.052(11) 0.025(7) 0.003(7) 0.003(6) 0.002(7)
C21 0.055(11) 0.057(11) 0.024(8) 0.001(7) 0.004(7) 0.002(8)
C22 0.048(11) 0.070(13) 0.031(9) 0.003(8) -0.004(7) -0.006(9)
C23 0.058(11) 0.037(10) 0.038(9) -0.005(8) 0.006(8) -0.008(8)
C24 0.070(13) 0.056(12) 0.026(9) -0.001(8) 0.005(8) 0.012(10)
C25 0.052(10) 0.046(10) 0.029(8) -0.011(7) 0.007(7) -0.008(8)
C26 0.060(11) 0.046(11) 0.042(9) -0.004(7) 0.001(8) -0.008(7)
C27 0.090(17) 0.040(11) 0.088(17) 0.017(11) -0.020(13) -0.006(11)
C28 0.099(19) 0.069(18) 0.12(2) 0.046(16) 0.008(15) 0.003(14)
Cu1 0.0597(14) 0.0456(13) 0.0434(13) 0.0092(10) 0.0159(10) -0.0085(11)
Tb1 0.0324(4) 0.0349(4) 0.0269(4) 0.0007(3) 0.0027(3) -0.0012(3)
N1 0.130(17) 0.041(10) 0.054(10) 0.006(8) 0.017(11) -0.022(10)
N2 0.069(11) 0.052(10) 0.064(10) 0.007(8) 0.026(9) -0.017(8)
N3 0.052(9) 0.053(10) 0.032(8) 0.006(7) 0.000(7) -0.014(7)
N4 0.036(8) 0.065(11) 0.057(9) 0.007(7) 0.002(7) 0.007(7)
N5 0.059(11) 0.088(14) 0.071(12) -0.009(10) 0.027(9) 0.015(9)
N6 0.047(11) 0.16(2) 0.069(12) 0.001(12) -0.005(9) 0.007(11)
N7 0.065(11) 0.057(11) 0.056(10) -0.018(8) 0.006(8) 0.014(8)
N8 0.088(11) 0.050(9) 0.035(7) 0.002(8) 0.008(7) 0.001(10)
N9 0.081(12) 0.057(11) 0.051(9) 0.002(8) 0.011(8) -0.021(9)
N10 0.108(15) 0.092(15) 0.025(8) 0.007(7) -0.010(8) -0.038(10)
N11 0.112(18) 0.074(16) 0.15(2) 0.040(16) -0.054(16) -0.014(13)
O1 0.034(5) 0.046(6) 0.047(6) 0.006(7) 0.002(5) -0.003(6)
O2 0.042(6) 0.048(7) 0.034(6) -0.006(5) -0.006(5) -0.003(5)
O1W 0.061(7) 0.062(9) 0.035(6) -0.004(5) 0.008(5) 0.004(6)
O3 0.039(7) 0.035(6) 0.059(7) -0.005(6) 0.007(5) -0.005(5)
O2W 0.057(8) 0.051(8) 0.068(9) -0.016(7) -0.018(7) 0.023(6)
O4 0.036(6) 0.059(9) 0.047(6) -0.001(6) -0.004(5) -0.002(5)
O3W 0.062(8) 0.053(8) 0.041(7) -0.014(5) -0.003(6) -0.007(6)
O4W 0.057(8) 0.034(6) 0.043(7) -0.005(5) 0.015(5) 0.010(5)
O5W 0.097(11) 0.075(11) 0.057(8) -0.002(7) 0.008(8) -0.013(8)
O6W 0.061(10) 0.122(15) 0.088(11) -0.032(9) 0.020(8) 0.005(8)
W1 0.0366(3) 0.0309(3) 0.0240(3) -0.0003(3) 0.0019(2) -0.0027(3)
C9A 0.11(2) 0.14(3) 0.16(3) 0.05(2) 0.00(2) -0.01(2)

loop_
_atom_type_symbol
_atom_type_description
_atom_type_scat_dispersion_real
_atom_type_scat_dispersion_imag
_atom_type_scat_source
C C 0.0033 0.0016 'International Tables Vol C Tables 4.2.6.8 and 6.1.1.4'
H H 0.0000 0.0000 'International Tables Vol C Tables 4.2.6.8 and 6.1.1.4'
Cu Cu 0.3201 1.2651 'International Tables Vol C Tables 4.2.6.8 and 6.1.1.4'
Tb Tb -0.1723 4.1537 'International Tables Vol C Tables 4.2.6.8 and 6.1.1.4'
N N 0.0061 0.0033 'International Tables Vol C Tables 4.2.6.8 and 6.1.1.4'
O O 0.0106 0.0060 'International Tables Vol C Tables 4.2.6.8 and 6.1.1.4'
W W -0.8490 6.8722 'International Tables Vol C Tables 4.2.6.8 and 6.1.1.4'

loop_
_geom_angle_atom_site_label_1
_geom_angle_atom_site_label_2
_geom_angle_atom_site_label_3
_geom_angle
O1 C1 H1A 109.5
O1 C1 H1B 109.5
H1A C1 H1B 109.5
O1 C1 H1C 109.5
H1A C1 H1C 109.5
H1B C1 H1C 109.5
C3 C2 O1 126.7(18)
C3 C2 C7 119.3(17)
O1 C2 C7 114.0(14)
C2 C3 C4 119(2)
C2 C3 H3 120.7
C4 C3 H3 120.7
C5 C4 C3 121(2)
C5 C4 H4 119.3
C3 C4 H4 119.3
C4 C5 C6 122(2)
C4 C5 H5 118.9
C6 C5 H5 118.9
C7 C6 C5 118(2)
C7 C6 C8 124.1(17)
C5 C6 C8 118(2)
O2 C7 C6 125.0(16)
O2 C7 C2 114.6(14)
C6 C7 C2 120.3(15)
N1 C8 C6 126.1(17)
N1 C8 H8 117.0
C6 C8 H8 117.0
C10 C9 C9A 118(3)
C10 C9 N1 119(3)
C9A C9 N1 120(3)
C10 C9 H9 95.8
C9A C9 H9 95.8
N1 C9 H9 95.8
C9 C10 N2 110(2)
C9 C10 H10A 109.7
N2 C10 H10A 109.7
C9 C10 H10B 109.7
N2 C10 H10B 109.7
H10A C10 H10B 108.2
N2 C11 C12 125.8(19)
N2 C11 H11 117.1
C12 C11 H11 117.1
C17 C12 C13 115.5(19)
C17 C12 C11 122.1(19)
C13 C12 C11 122.2(19)
C14 C13 C12 126(2)
C14 C13 H13 117.2
C12 C13 H13 117.2
C13 C14 C15 120(2)
C13 C14 H14 120.0
C15 C14 H14 120.0
C14 C15 C16 120(2)
C14 C15 H15 120.1
C16 C15 H15 120.1
O4 C16 C15 126.2(18)
O4 C16 C17 113.5(14)
C15 C16 C17 120.2(17)
O3 C17 C12 123.0(18)
O3 C17 C16 118.3(14)
C12 C17 C16 118.7(16)
O4 C18 H18A 109.5
O4 C18 H18B 109.5
H18A C18 H18B 109.5
O4 C18 H18C 109.5
H18A C18 H18C 109.5
H18B C18 H18C 109.5
N3 C19 W1 176.7(13)
N4 C20 W1 177.7(15)
N5 C21 W1 178.6(17)
N6 C22 W1 174.1(16)
N7 C23 W1 176.4(16)
N8 C24 W1 179.8(16)
N9 C25 W1 177.2(17)
N10 C26 W1 177.3(16)
N11 C27 C28 177(3)
C27 C28 H28A 109.5
C27 C28 H28B 109.5
H28A C28 H28B 109.5
C27 C28 H28C 109.5
H28A C28 H28C 109.5
H28B C28 H28C 109.5
O3 Cu1 N1 171.7(7)
O3 Cu1 N2 93.8(7)
N1 Cu1 N2 86.5(8)
O3 Cu1 O2 82.4(5)
N1 Cu1 O2 95.9(7)
N2 Cu1 O2 170.3(6)
O3 Cu1 Tb1 40.8(3)
N1 Cu1 Tb1 136.2(6)
N2 Cu1 Tb1 133.0(6)
O2 Cu1 Tb1 41.8(3)
O3 Tb1 O2 65.4(4)
O3 Tb1 O1W 82.4(4)
O2 Tb1 O1W 69.6(4)
O3 Tb1 O4W 78.0(4)
O2 Tb1 O4W 70.2(4)
O1W Tb1 O4W 139.6(4)
O3 Tb1 O2W 80.1(4)
O2 Tb1 O2W 131.1(4)
O1W Tb1 O2W 72.5(4)
O4W Tb1 O2W 136.3(4)
O3 Tb1 O3W 146.7(4)
O2 Tb1 O3W 123.8(4)
O1W Tb1 O3W 73.6(4)
O4W Tb1 O3W 134.8(4)
O2W Tb1 O3W 71.0(5)
O3 Tb1 N3 134.8(4)
O2 Tb1 N3 130.0(5)
O1W Tb1 N3 141.0(4)
O4W Tb1 N3 72.1(5)
O2W Tb1 N3 98.9(5)
O3W Tb1 N3 67.7(4)
O3 Tb1 O1 127.1(4)
O2 Tb1 O1 61.8(4)
O1W Tb1 O1 81.9(3)
O4W Tb1 O1 82.4(4)
O2W Tb1 O1 139.9(4)
O3W Tb1 O1 72.4(4)
N3 Tb1 O1 81.9(4)
O3 Tb1 O4 61.6(4)
O2 Tb1 O4 119.1(4)
O1W Tb1 O4 127.3(4)
O4W Tb1 O4 71.6(4)
O2W Tb1 O4 64.8(4)
O3W Tb1 O4 116.8(4)
N3 Tb1 O4 77.0(4)
O1 Tb1 O4 150.4(3)
O3 Tb1 Cu1 32.2(3)
O2 Tb1 Cu1 33.3(3)
O1W Tb1 Cu1 70.9(3)
O4W Tb1 Cu1 73.8(3)
O2W Tb1 Cu1 104.7(4)
O3W Tb1 Cu1 143.7(3)
N3 Tb1 Cu1 145.9(4)
O1 Tb1 Cu1 95.1(3)
O4 Tb1 Cu1 91.1(3)
C8 N1 C9 126.2(19)
C8 N1 Cu1 125.0(13)
C9 N1 Cu1 108.5(18)
C11 N2 C10 121.8(19)
C11 N2 Cu1 125.6(15)
C10 N2 Cu1 112.6(16)
C19 N3 Tb1 172.0(13)
C2 O1 C1 115.6(13)
C2 O1 Tb1 117.9(9)
C1 O1 Tb1 126.5(11)
C7 O2 Cu1 123.7(10)
C7 O2 Tb1 128.7(10)
Cu1 O2 Tb1 104.8(5)
C17 O3 Cu1 123.4(11)
C17 O3 Tb1 128.2(11)
Cu1 O3 Tb1 107.0(5)
C16 O4 C18 117.4(13)
C16 O4 Tb1 116.0(10)
C18 O4 Tb1 126.6(10)
C24 W1 C20 106.0(7)
C24 W1 C23 143.6(7)
C20 W1 C23 76.0(6)
C24 W1 C25 143.3(6)
C20 W1 C25 88.3(6)
C23 W1 C25 72.2(6)
C24 W1 C26 74.9(6)
C20 W1 C26 142.9(6)
C23 W1 C26 125.6(7)
C25 W1 C26 73.6(6)
C24 W1 C22 84.2(7)
C20 W1 C22 145.2(6)
C23 W1 C22 76.6(7)
C25 W1 C22 103.3(7)
C26 W1 C22 71.7(6)
C24 W1 C21 75.8(7)
C20 W1 C21 71.7(6)
C23 W1 C21 135.6(6)
C25 W1 C21 77.1(6)
C26 W1 C21 72.8(6)
C22 W1 C21 142.6(6)
C24 W1 C19 70.9(6)
C20 W1 C19 76.8(6)
C23 W1 C19 74.4(6)
C25 W1 C19 145.8(6)
C26 W1 C19 134.3(6)
C22 W1 C19 75.4(6)
C21 W1 C19 124.8(6)
C9 C9A H9A1 109.5
C9 C9A H9A2 109.5
H9A1 C9A H9A2 109.5
C9 C9A H9A3 109.5
H9A1 C9A H9A3 109.5
H9A2 C9A H9A3 109.5

loop_
_geom_bond_atom_site_label_1
_geom_bond_atom_site_label_2
_geom_bond_distance
C1 O1 1.421(19)
C1 H1A 0.9600
C1 H1B 0.9600
C1 H1C 0.9600
C2 C3 1.35(2)
C2 O1 1.398(19)
C2 C7 1.40(3)
C3 C4 1.44(3)
C3 H3 0.9300
C4 C5 1.28(3)
C4 H4 0.9300
C5 C6 1.38(3)
C5 H5 0.9300
C6 C7 1.40(2)
C6 C8 1.44(3)
C7 O2 1.354(18)
C8 N1 1.29(3)
C8 H8 0.9300
C9 C10 1.37(4)
C9 C9A 1.41(3)
C9 N1 1.48(3)
C9 H9 0.9800
C10 N2 1.48(3)
C10 H10A 0.9700
C10 H10B 0.9700
C11 N2 1.28(3)
C11 C12 1.44(3)
C11 H11 0.9300
C12 C17 1.43(2)
C12 C13 1.43(3)
C13 C14 1.29(3)
C13 H13 0.9300
C14 C15 1.38(3)
C14 H14 0.9300
C15 C16 1.41(2)
C15 H15 0.9300
C16 O4 1.36(2)
C16 C17 1.41(3)
C17 O3 1.37(2)
C18 O4 1.425(19)
C18 H18A 0.9600
C18 H18B 0.9600
C18 H18C 0.9600
C19 N3 1.134(17)
C19 W1 2.187(16)
C20 N4 1.17(2)
C20 W1 2.151(16)
C21 N5 1.12(2)
C21 W1 2.191(17)
C22 N6 1.15(2)
C22 W1 2.149(19)
C23 N7 1.14(2)
C23 W1 2.157(17)
C24 N8 1.17(2)
C24 W1 2.13(2)
C25 N9 1.13(2)
C25 W1 2.164(18)
C26 N10 1.14(2)
C26 W1 2.159(17)
C27 N11 1.08(3)
C27 C28 1.44(3)
C28 H28A 0.9600
C28 H28B 0.9600
C28 H28C 0.9600
Cu1 O3 1.887(12)
Cu1 N1 1.914(18)
Cu1 N2 1.926(16)
Cu1 O2 1.927(11)
Cu1 Tb1 3.388(2)
Tb1 O3 2.316(11)
Tb1 O2 2.337(11)
Tb1 O1W 2.409(10)
Tb1 O4W 2.403(11)
Tb1 O2W 2.444(12)
Tb1 O3W 2.445(12)
Tb1 N3 2.482(14)
Tb1 O1 2.590(9)
Tb1 O4 2.715(10)
C9A H9A1 0.9600
C9A H9A2 0.9600
C9A H9A3 0.9600
